data_7227217
loop_
_publ_author_name
'Yoshida, Junya'
'Ueda, Akira'
'Kumai, Reiji'
'Murakami, Youichi'
'Mori, Hatsumi'

_publ_section_title
;
 Anion substitution in hydrogen-bonded organic conductors: the chemical
 pressure effect on hydrogen-bond-mediated phase transition
;
_journal_issue 2
_journal_name_full CrystEngComm
_journal_page_first 367
_journal_paper_doi 10.1039/C6CE01763K
_journal_volume 19
_journal_year 2017
_chemical_formula_moiety 'C24 H15 As F6 O8 S8'
_chemical_formula_sum 'C24 H15 As F6 O8 S8'
_chemical_formula_weight 876.77
_space_group_crystal_system triclinic
_space_group_IT_number 2
_space_group_name_Hall '-P 1'
_space_group_name_H-M_alt 'P -1'
_symmetry_space_group_name_Hall '-P 1'
_symmetry_space_group_name_H-M 'P -1'
_atom_sites_solution_hydrogens geom
_atom_sites_solution_primary direct
_atom_sites_solution_secondary difmap
_audit_update_record
;
2016-08-02 deposited with the CCDC.
2016-12-01 downloaded from the CCDC.
;
_cell_angle_alpha 64.610(2)
_cell_angle_beta 85.799(3)
_cell_angle_gamma 79.794(3)
_cell_formula_units_Z 1
_cell_length_a 7.2247(5)
_cell_length_b 10.4855(9)
_cell_length_c 10.8336(9)
_cell_measurement_reflns_used 3716
_cell_measurement_temperature 270
_cell_measurement_theta_max 37.12
_cell_measurement_theta_min 2.93
_cell_volume 729.69(10)
_computing_cell_refinement PROCESS-AUTO
_computing_data_collection PROCESS-AUTO
_computing_data_reduction PROCESS-AUTO
_computing_molecular_graphics 'CrystalStructure 4.1'
_computing_publication_material 'CrystalStructure 4.1 (Rigaku, 2014)'
_computing_structure_refinement 'SHELXL97 (Sheldrick, 2008)'
_computing_structure_solution 'Il Milione (Burla, et al., 2007)'
_diffrn_ambient_temperature 270
_diffrn_measured_fraction_theta_full 0.682
_diffrn_measured_fraction_theta_max 0.682
_diffrn_measurement_device_type 'Rigaku R-AXIS RAPID'
_diffrn_radiation_type synchrotron
_diffrn_radiation_wavelength 1.00000
_diffrn_reflns_av_R_equivalents 0.0196
_diffrn_reflns_Laue_measured_fraction_full 0.000
_diffrn_reflns_Laue_measured_fraction_max 0.000
_diffrn_reflns_limit_h_max 7
_diffrn_reflns_limit_h_min -5
_diffrn_reflns_limit_k_max 11
_diffrn_reflns_limit_k_min -12
_diffrn_reflns_limit_l_max 13
_diffrn_reflns_limit_l_min -12
_diffrn_reflns_number 2723
_diffrn_reflns_point_group_measured_fraction_full 0.000
_diffrn_reflns_point_group_measured_fraction_max 0.000
_diffrn_reflns_theta_full 37.050
_diffrn_reflns_theta_max 37.050
_diffrn_reflns_theta_min 2.928
_diffrn_standards_number 0
_exptl_absorpt_coefficient_mu 0.000
_exptl_absorpt_correction_type none
_exptl_crystal_colour black
_exptl_crystal_density_diffrn 1.995
_exptl_crystal_density_method 'not measured'
_exptl_crystal_description plete
_exptl_crystal_F_000 438.00
_exptl_crystal_preparation ', Magnetic properties'
_exptl_crystal_size_max 0.500
_exptl_crystal_size_mid 0.200
_exptl_crystal_size_min 0.020
_refine_diff_density_max 0.29
_refine_diff_density_min -0.76
_refine_ls_extinction_method none
_refine_ls_goodness_of_fit_ref 1.108
_refine_ls_hydrogen_treatment mixed
_refine_ls_number_parameters 227
_refine_ls_number_reflns 1824
_refine_ls_number_restraints 0
_refine_ls_R_factor_all 0.0431
_refine_ls_R_factor_gt 0.0403
_refine_ls_shift/su_max 0.000
_refine_ls_structure_factor_coef Fsqd
_refine_ls_weighting_details 'w = 1/[\s^2^(Fo^2^)+(0.0565P)^2^+1.2590P] where P=(Fo^2^+2Fc^2^)/3'
_refine_ls_weighting_scheme calc
_refine_ls_wR_factor_gt 0.1065
_refine_ls_wR_factor_ref 0.1081
_reflns_number_gt 1714
_reflns_number_total 1824
_reflns_threshold_expression F^2^>2.0\s(F^2^)
_cod_data_source_file c6ce01763k2.cif
_cod_data_source_block AsF6_270
_cod_depositor_comments 'Adding full bibliography for 7227217--7227221.cif.'
_cod_database_code 7227217

loop_
_symmetry_equiv_pos_site_id
_space_group_symop_operation_xyz
1 +X,+Y,+Z
2 -X,-Y,-Z

loop_
_atom_site_label
_atom_site_type_symbol
_atom_site_fract_x
_atom_site_fract_y
_atom_site_fract_z
_atom_site_U_iso_or_equiv
_atom_site_adp_type
_atom_site_occupancy
_atom_site_site_symmetry_multiplicity
_atom_site_calc_flag
_atom_site_refinement_flags
As1 As 0.0 1.0 0.0 0.0440(3) Uani 1 1 d .
S1 S 0.3785(2) 0.68622(10) 0.78564(10) 0.0364(4) Uani 1 2 d .
S2 S 0.20728(19) 0.97404(10) 0.36841(9) 0.0346(4) Uani 1 2 d .
S3 S 0.27267(19) 1.02446(11) 0.60544(9) 0.0373(4) Uani 1 2 d .
S4 S 0.2995(2) 0.63684(11) 0.54979(10) 0.0377(4) Uani 1 2 d .
F12 F -0.0202(6) 0.8558(3) 0.1502(3) 0.0776(12) Uani 1 2 d .
F14 F -0.2038(6) 0.9832(3) -0.0597(4) 0.0773(13) Uani 1 2 d .
F15 F -0.1242(7) 1.1103(4) 0.0631(4) 0.0944(15) Uani 1 2 d .
O1 O 0.0338(5) 1.5215(3) 0.0985(3) 0.0428(10) Uani 1 2 d .
O16 O 0.4620(5) 0.4056(3) 0.9303(3) 0.0408(10) Uani 1 2 d .
O17 O 0.3852(6) 0.3588(3) 0.6972(3) 0.0422(10) Uani 1 2 d .
O18 O 0.1160(6) 1.5612(3) 0.3126(4) 0.0500(11) Uani 1 2 d .
C1 C 0.0952(7) 1.4048(4) 0.2078(4) 0.0330(13) Uani 1 2 d .
C2 C 0.1145(7) 1.2666(4) 0.2191(4) 0.0316(13) Uani 1 2 d .
C3 C 0.2134(7) 1.1759(4) 0.4549(4) 0.0316(12) Uani 1 2 d .
C5 C 0.3725(7) 0.4885(4) 0.6988(4) 0.0333(13) Uani 1 2 d .
C6 C 0.3136(7) 0.7568(4) 0.6168(4) 0.0325(13) Uani 1 2 d .
C7 C 0.1375(7) 1.4260(4) 0.3239(4) 0.0327(13) Uani 1 2 d .
C8 C 0.1776(7) 1.1520(4) 0.3420(4) 0.0276(11) Uani 1 2 d .
C9 C 0.2701(7) 0.9029(4) 0.5382(4) 0.0306(12) Uani 1 2 d .
C10 C 0.4090(7) 0.5107(4) 0.8069(4) 0.0320(13) Uani 1 2 d .
C11 C 0.4840(9) 0.2497(5) 0.8163(5) 0.0486(16) Uani 1 2 d .
C13 C 0.4254(9) 0.2716(4) 0.9398(4) 0.0478(16) Uani 1 2 d .
C19 C 0.1960(8) 1.3140(5) 0.4456(4) 0.0352(13) Uani 1 2 d .
H11A H 0.61816 0.25041 0.80302 0.0583 Uiso 1 2 calc R
H11B H 0.46007 0.1568 0.82861 0.0583 Uiso 1 2 calc R
H13A H 0.2919 0.26825 0.95418 0.0574 Uiso 1 2 calc R
H13B H 0.49188 0.19434 1.01829 0.0574 Uiso 1 2 calc R
H20 H 0.231(7) 1.333(5) 0.527(5) 0.045(13) Uiso 1 2 d .
H21 H 0.069(6) 1.247(4) 0.144(4) 0.027(11) Uiso 1 2 d .
H22 H 0.096(8) 1.616(6) 0.235(5) 0.044(15) Uiso 1 2 d .
H27 H 0.0 1.5 0.0 0.18(6) Uiso 1 1 d .

loop_
_atom_site_aniso_label
_atom_site_aniso_U_11
_atom_site_aniso_U_22
_atom_site_aniso_U_33
_atom_site_aniso_U_12
_atom_site_aniso_U_13
_atom_site_aniso_U_23
As1 0.0670(8) 0.0267(4) 0.0359(4) -0.0047(4) -0.0076(4) -0.0108(3)
S1 0.0522(11) 0.0285(5) 0.0264(5) -0.0050(5) -0.0080(5) -0.0090(4)
S2 0.0470(10) 0.0306(5) 0.0239(5) -0.0062(5) -0.0028(5) -0.0087(4)
S3 0.0513(11) 0.0336(5) 0.0235(5) -0.0059(5) -0.0078(5) -0.0082(4)
S4 0.0502(11) 0.0373(6) 0.0249(5) -0.0064(5) -0.0042(5) -0.0122(4)
F12 0.116(4) 0.0512(18) 0.0489(17) -0.0265(19) -0.0097(19) 0.0014(14)
F14 0.076(4) 0.063(2) 0.087(2) -0.0319(19) -0.049(2) -0.0109(17)
F15 0.127(4) 0.072(2) 0.095(3) 0.007(2) 0.005(3) -0.055(2)
O1 0.059(3) 0.0290(15) 0.0320(15) -0.0052(15) -0.0103(15) -0.0041(12)
O16 0.061(3) 0.0278(14) 0.0307(14) -0.0055(15) -0.0145(15) -0.0082(12)
O17 0.058(3) 0.0356(16) 0.0368(16) -0.0005(16) -0.0094(15) -0.0206(13)
O18 0.073(4) 0.0302(16) 0.047(2) -0.0102(17) -0.0126(19) -0.0134(15)
C1 0.036(4) 0.030(2) 0.0248(19) -0.009(2) -0.0013(19) -0.0032(16)
C2 0.036(4) 0.035(2) 0.0214(18) -0.009(2) -0.0010(19) -0.0087(16)
C3 0.036(4) 0.031(2) 0.0235(18) -0.006(2) -0.0017(18) -0.0073(16)
C5 0.040(4) 0.029(2) 0.029(2) -0.007(2) 0.0022(19) -0.0112(17)
C6 0.034(4) 0.036(2) 0.0244(18) -0.007(2) 0.0008(19) -0.0089(16)
C7 0.033(4) 0.028(2) 0.037(2) -0.008(2) -0.002(2) -0.0112(17)
C8 0.025(3) 0.029(2) 0.0254(18) -0.0074(18) -0.0010(17) -0.0079(15)
C9 0.032(4) 0.032(2) 0.0238(18) -0.0059(19) -0.0011(18) -0.0082(16)
C10 0.036(4) 0.031(2) 0.0271(19) -0.005(2) -0.0040(19) -0.0099(16)
C11 0.067(5) 0.029(2) 0.044(2) -0.000(2) -0.012(3) -0.0113(19)
C13 0.074(5) 0.028(2) 0.035(2) -0.005(2) -0.009(2) -0.0072(18)
C19 0.039(4) 0.041(2) 0.031(2) -0.012(2) -0.008(2) -0.0167(18)

loop_
_atom_type_symbol
_atom_type_description
_atom_type_scat_dispersion_real
_atom_type_scat_dispersion_imag
_atom_type_scat_source
C C 0.0000 0.0000
;
International Tables for Crystallography
(Vol. C, Tables 4.2.6.8 and 6.1.1.4)
;
H H 0.0000 0.0000
;
International Tables for Crystallography
(Vol. C, Table 6.1.1.4)
;
O O 0.0000 0.0000
;
International Tables for Crystallography
(Vol. C, Tables 4.2.6.8 and 6.1.1.4)
;
S S 0.0000 0.0000
;
International Tables for Crystallography
(Vol. C, Tables 4.2.6.8 and 6.1.1.4)
;
As As 0.0000 0.0000
;
International Tables for Crystallography
(Vol. C, Tables 4.2.6.8 and 6.1.1.4)
;
F F 0.0000 0.0000
;
International Tables for Crystallography
(Vol. C, Tables 4.2.6.8 and 6.1.1.4)
;

loop_
_geom_angle_atom_site_label_1
_geom_angle_atom_site_label_2
_geom_angle_atom_site_label_3
_geom_angle
_geom_angle_publ_flag
_geom_angle_site_symmetry_1
_geom_angle_site_symmetry_3
F12 As1 F12 180.0(3) yes . 2_575
F12 As1 F14 90.87(19) yes . .
F12 As1 F14 89.13(19) yes . 2_575
F12 As1 F15 90.91(17) yes . .
F12 As1 F15 89.09(17) yes . 2_575
F12 As1 F14 89.13(19) yes 2_575 .
F12 As1 F14 90.87(19) yes 2_575 2_575
F12 As1 F15 89.09(17) yes 2_575 .
F12 As1 F15 90.91(17) yes 2_575 2_575
F14 As1 F14 180.0(2) yes . 2_575
F14 As1 F15 90.0(2) yes . .
F14 As1 F15 90.0(2) yes . 2_575
F14 As1 F15 90.0(2) yes 2_575 .
F14 As1 F15 90.0(2) yes 2_575 2_575
F15 As1 F15 180.0(3) yes . 2_575
C6 S1 C10 94.4(2) yes . .
C8 S2 C9 96.0(2) yes . .
C3 S3 C9 96.1(2) yes . .
C5 S4 C6 94.1(2) yes . .
C10 O16 C13 110.1(4) yes . .
C5 O17 C11 110.2(4) yes . .
O1 C1 C2 125.2(4) yes . .
O1 C1 C7 115.9(4) yes . .
C2 C1 C7 118.8(3) yes . .
C1 C2 C8 119.4(5) yes . .
S3 C3 C8 116.1(3) yes . .
S3 C3 C19 122.9(4) yes . .
C8 C3 C19 121.0(3) yes . .
S4 C5 O17 117.0(3) yes . .
S4 C5 C10 117.7(3) yes . .
O17 C5 C10 125.3(3) yes . .
S1 C6 S4 116.7(2) yes . .
S1 C6 C9 122.2(4) yes . .
S4 C6 C9 121.1(3) yes . .
O18 C7 C1 118.4(3) yes . .
O18 C7 C19 119.5(5) yes . .
C1 C7 C19 122.1(4) yes . .
S2 C8 C2 123.6(4) yes . .
S2 C8 C3 115.9(3) yes . .
C2 C8 C3 120.5(4) yes . .
S2 C9 S3 115.9(2) yes . .
S2 C9 C6 122.3(4) yes . .
S3 C9 C6 121.8(3) yes . .
S1 C10 O16 118.7(4) yes . .
S1 C10 C5 117.1(3) yes . .
O16 C10 C5 124.2(4) yes . .
O17 C11 C13 111.5(4) yes . .
O16 C13 C11 112.4(4) yes . .
C3 C19 C7 118.1(5) yes . .
C1 O1 H27 114.4(3) no . .
C7 O18 H22 110(5) no . .
C1 C2 H21 121(2) no . .
C8 C2 H21 119(2) no . .
O17 C11 H11A 109.318 no . .
O17 C11 H11B 109.323 no . .
C13 C11 H11A 109.315 no . .
C13 C11 H11B 109.318 no . .
H11A C11 H11B 107.967 no . .
O16 C13 H13A 109.134 no . .
O16 C13 H13B 109.133 no . .
C11 C13 H13A 109.123 no . .
C11 C13 H13B 109.127 no . .
H13A C13 H13B 107.864 no . .
C3 C19 H20 122(2) no . .
C7 C19 H20 120(2) no . .
O1 H27 O1 180.0(3) no . 2_585

loop_
_geom_bond_atom_site_label_1
_geom_bond_atom_site_label_2
_geom_bond_distance
_geom_bond_publ_flag
_geom_bond_site_symmetry_2
As1 F12 1.699(3) yes .
As1 F12 1.699(3) yes 2_575
As1 F14 1.716(5) yes .
As1 F14 1.716(5) yes 2_575
As1 F15 1.682(5) yes .
As1 F15 1.682(5) yes 2_575
S1 C6 1.719(4) yes .
S1 C10 1.729(5) yes .
S2 C8 1.738(5) yes .
S2 C9 1.724(4) yes .
S3 C3 1.733(3) yes .
S3 C9 1.721(5) yes .
S4 C5 1.728(3) yes .
S4 C6 1.720(5) yes .
O1 C1 1.319(4) yes .
O16 C10 1.345(4) yes .
O16 C13 1.435(6) yes .
O17 C5 1.355(6) yes .
O17 C11 1.436(5) yes .
O18 C7 1.351(6) yes .
C1 C2 1.383(7) yes .
C1 C7 1.430(7) yes .
C2 C8 1.396(5) yes .
C3 C8 1.399(7) yes .
C3 C19 1.391(7) yes .
C5 C10 1.340(7) yes .
C6 C9 1.386(5) yes .
C7 C19 1.369(5) yes .
C11 C13 1.473(8) yes .
O1 H27 1.230(4) no .
O18 H22 0.79(5) no .
C2 H21 1.01(5) no .
C11 H11A 0.970 no .
C11 H11B 0.970 no .
C13 H13A 0.970 no .
C13 H13B 0.970 no .
C19 H20 1.04(6) no .

loop_
_geom_contact_atom_site_label_1
_geom_contact_atom_site_label_2
_geom_contact_distance
_geom_contact_publ_flag
_geom_contact_site_symmetry_2
S1 S3 3.2085(13) no .
S2 S4 3.1946(13) no .
O1 O18 2.650(6) no .
O1 C1 3.237(6) no 2_585
O1 C2 3.326(4) no 2_585
O16 O17 2.879(5) no .
C1 C3 2.785(5) no .
C2 C19 2.824(8) no .
C5 C13 2.623(5) no .
C7 C8 2.758(7) no .
C10 C11 2.653(7) no .
S1 F15 3.432(5) no 2_576
S1 O16 3.051(3) no 2_667
S1 C2 3.509(5) no 2_576
S2 S3 3.456(2) no 2_576
S2 F14 3.180(4) no 2_575
S3 S2 3.456(2) no 2_576
S3 F15 3.415(4) no 2_576
S4 O17 3.375(4) no 2_666
S4 O18 3.407(5) no 1_545
S4 C7 3.407(5) no 2_576
S4 C19 3.524(6) no 2_576
F12 O18 2.850(4) no 1_545
F14 S2 3.180(4) no 2_575
F14 C11 3.113(6) no 1_464
F14 C11 3.530(6) no 2_566
F14 C13 3.102(7) no 2_566
F15 S1 3.432(5) no 2_576
F15 S3 3.415(4) no 2_576
F15 C2 3.510(8) no .
F15 C13 3.462(7) no 1_464
O1 O16 3.536(5) no 2_576
O1 C5 3.523(6) no 2_576
O1 C10 3.317(6) no 2_576
O1 C13 3.573(7) no 2_576
O16 S1 3.051(3) no 2_667
O16 O1 3.536(5) no 2_576
O16 O16 3.093(5) no 2_667
O16 C10 3.544(6) no 2_667
O17 S4 3.375(4) no 2_666
O17 O18 3.568(6) no 2_576
O17 C19 3.375(7) no 1_545
O18 S4 3.407(5) no 1_565
O18 F12 2.850(4) no 1_565
O18 O17 3.568(6) no 2_576
C1 C5 3.581(7) no 2_576
C1 C10 3.592(7) no 2_576
C2 S1 3.509(5) no 2_576
C2 F15 3.510(8) no .
C2 C6 3.447(7) no 2_576
C3 C6 3.574(7) no 2_676
C5 O1 3.523(6) no 2_576
C5 C1 3.581(7) no 2_576
C6 C2 3.447(7) no 2_576
C6 C3 3.574(7) no 2_676
C6 C8 3.555(7) no 2_576
C6 C19 3.565(7) no 2_676
C7 S4 3.407(5) no 2_576
C7 C10 3.531(7) no 2_676
C8 C6 3.555(7) no 2_576
C8 C9 3.447(7) no 2_576
C9 C8 3.447(7) no 2_576
C10 O1 3.317(6) no 2_576
C10 O16 3.544(6) no 2_667
C10 C1 3.592(7) no 2_576
C10 C7 3.531(7) no 2_676
C11 F14 3.113(6) no 1_646
C11 F14 3.530(6) no 2_566
C13 F14 3.102(7) no 2_566
C13 F15 3.462(7) no 1_646
C13 O1 3.573(7) no 2_576
C19 S4 3.524(6) no 2_576
C19 O17 3.375(7) no 1_565
C19 C6 3.565(7) no 2_676
S2 H21 2.91(3) no .
S3 H20 2.94(5) no .
O1 H21 2.67(4) no .
O1 H21 2.74(3) no 2_585
O1 H22 2.21(7) no .
O16 H11A 2.6210 no .
O16 H11B 3.2406 no .
O17 H13A 2.6058 no .
O17 H13B 3.2317 no .
O18 H20 2.57(4) no .
C1 H20 3.39(6) no .
C1 H22 2.36(7) no .
C2 H27 2.626(3) no .
C3 H21 3.33(5) no .
C5 H11A 2.6392 no .
C5 H11B 3.1037 no .
C5 H13A 2.8437 no .
C5 H13B 3.5463 no .
C7 H21 3.34(5) no .
C7 H27 3.436(5) no .
C8 H20 3.38(6) no .
C10 H11A 2.8917 no .
C10 H11B 3.5695 no .
C10 H13A 2.6096 no .
C10 H13B 3.0964 no .
C19 H22 3.00(5) no .
H11A H13A 2.7953 no .
H11A H13B 2.3064 no .
H11B H13A 2.3044 no .
H11B H13B 2.2859 no .
H20 H22 3.34(6) no .
H21 H27 2.41(4) no .
H22 H27 3.42(7) no .
As1 H11A 3.5425 no 1_464
As1 H11A 3.5425 no 2_666
S1 H13B 3.1538 no 2_667
S1 H21 3.29(5) no 2_576
S2 H11A 3.5961 no 2_666
S2 H11B 3.5784 no 2_666
S4 H11A 3.5216 no 2_666
S4 H20 3.42(6) no 1_545
S4 H20 3.47(5) no 2_676
F12 H11A 2.9188 no 2_666
F12 H11B 3.1915 no 2_566
F12 H13A 3.0518 no 2_566
F12 H20 3.58(5) no 2_576
F12 H22 2.29(5) no 1_545
F14 H11A 2.6731 no 1_464
F14 H11B 2.7659 no 1_464
F14 H11B 2.9972 no 2_566
F14 H13A 2.5629 no 2_566
F14 H13B 3.1709 no 1_464
F14 H13B 2.9190 no 2_566
F14 H21 2.92(5) no 2_575
F15 H11A 3.1325 no 1_464
F15 H13A 3.5697 no 1_564
F15 H13B 2.7694 no 1_464
F15 H21 2.59(5) no .
F15 H22 3.30(5) no 2_585
O1 H13A 2.8289 no 2_576
O16 H22 3.56(6) no 2_676
O16 H27 3.434(4) no 1_546
O17 H20 2.36(6) no 1_545
O17 H22 3.49(6) no 2_576
O18 H11A 2.8337 no 2_676
O18 H20 3.25(5) no 2_586
C2 H13A 3.0504 no 1_564
C2 H13B 3.5427 no 1_564
C5 H20 3.26(6) no 1_545
C10 H27 3.483(5) no 1_546
C11 H20 3.44(6) no 1_545
C11 H22 3.48(6) no 2_676
C13 H21 3.24(5) no 1_546
H11A As1 3.5425 no 1_646
H11A S2 3.5961 no 2_666
H11A S4 3.5216 no 2_666
H11A F12 2.9188 no 2_666
H11A F14 2.6731 no 1_646
H11A F15 3.1325 no 1_646
H11A O18 2.8337 no 2_676
H11A H22 2.6062 no 2_676
H11B S2 3.5784 no 2_666
H11B F12 3.1915 no 2_566
H11B F14 2.7659 no 1_646
H11B F14 2.9972 no 2_566
H11B H13B 3.2897 no 2_657
H11B H20 3.3722 no 1_545
H13A F12 3.0518 no 2_566
H13A F14 2.5629 no 2_566
H13A F15 3.5697 no 1_546
H13A O1 2.8289 no 2_576
H13A C2 3.0504 no 1_546
H13A H21 2.4712 no 1_546
H13A H22 3.3227 no 2_576
H13A H27 3.1087 no 1_546
H13B S1 3.1538 no 2_667
H13B F14 3.1709 no 1_646
H13B F14 2.9190 no 2_566
H13B F15 2.7694 no 1_646
H13B C2 3.5427 no 1_546
H13B H11B 3.2897 no 2_657
H13B H21 3.3046 no 1_546
H20 S4 3.42(6) no 1_565
H20 S4 3.47(5) no 2_676
H20 F12 3.58(5) no 2_576
H20 O17 2.36(6) no 1_565
H20 O18 3.25(5) no 2_586
H20 C5 3.26(6) no 1_565
H20 C11 3.44(6) no 1_565
H20 H11B 3.3722 no 1_565
H20 H22 3.51(8) no 2_586
H21 S1 3.29(5) no 2_576
H21 F14 2.92(5) no 2_575
H21 F15 2.59(5) no .
H21 C13 3.24(5) no 1_564
H21 H13A 2.4712 no 1_564
H21 H13B 3.3046 no 1_564
H22 F12 2.29(5) no 1_565
H22 F15 3.30(5) no 2_585
H22 O16 3.56(6) no 2_676
H22 O17 3.49(6) no 2_576
H22 C11 3.48(6) no 2_676
H22 H11A 2.6062 no 2_676
H22 H13A 3.3227 no 2_576
H22 H20 3.51(8) no 2_586
H27 O16 3.434(4) no 1_564
H27 O16 3.434(4) no 2_576
H27 C10 3.483(5) no 1_564
H27 C10 3.483(5) no 2_576
H27 H13A 3.1087 no 1_564
H27 H13A 3.1087 no 2_576

loop_
_geom_hbond_atom_site_label_D
_geom_hbond_atom_site_label_H
_geom_hbond_atom_site_label_A
_geom_hbond_site_symmetry_A
_geom_hbond_distance_DA
_geom_hbond_distance_DH
_geom_hbond_distance_HA
_geom_hbond_angle_DHA
_geom_hbond_publ_flag
O18 H22 F12 1_565 2.850(4) 0.79(5) 2.29(5) 128(6) no
O18 H22 O1 . 2.650(6) 0.79(5) 2.21(7) 115(6) no

loop_
_geom_torsion_atom_site_label_1
_geom_torsion_atom_site_label_2
_geom_torsion_atom_site_label_3
_geom_torsion_atom_site_label_4
_geom_torsion
_geom_torsion_publ_flag
C6 S1 C10 O16 -179.5(4) no
C6 S1 C10 C5 -1.4(4) no
C10 S1 C6 S4 2.1(3) no
C10 S1 C6 C9 -179.4(4) no
C8 S2 C9 S3 1.1(3) no
C8 S2 C9 C6 -179.7(4) no
C9 S2 C8 C2 -176.6(4) no
C9 S2 C8 C3 0.8(4) no
C3 S3 C9 S2 -2.2(3) no
C3 S3 C9 C6 178.6(4) no
C9 S3 C3 C8 2.8(4) no
C9 S3 C3 C19 -179.2(4) no
C5 S4 C6 S1 -2.1(3) no
C5 S4 C6 C9 179.4(4) no
C6 S4 C5 O17 -179.9(4) no
C6 S4 C5 C10 1.1(4) no
C10 O16 C13 C11 44.5(5) no
C13 O16 C10 S1 162.7(4) no
C13 O16 C10 C5 -15.3(6) no
C5 O17 C11 C13 42.0(6) no
C11 O17 C5 S4 167.8(4) no
C11 O17 C5 C10 -13.3(6) no
O1 C1 C2 C8 -178.6(4) no
O1 C1 C7 O18 -1.4(7) no
O1 C1 C7 C19 177.6(4) no
C2 C1 C7 O18 -179.2(4) no
C2 C1 C7 C19 -0.2(7) no
C7 C1 C2 C8 -1.1(7) no
C1 C2 C8 S2 180.0(4) no
C1 C2 C8 C3 2.7(7) no
S3 C3 C8 S2 -2.5(5) no
S3 C3 C8 C2 175.0(3) no
S3 C3 C19 C7 -176.1(3) no
C8 C3 C19 C7 1.8(7) no
C19 C3 C8 S2 179.4(4) no
C19 C3 C8 C2 -3.1(7) no
S4 C5 C10 S1 0.2(6) no
S4 C5 C10 O16 178.2(3) no
O17 C5 C10 S1 -178.8(4) no
O17 C5 C10 O16 -0.8(8) no
S1 C6 C9 S2 179.3(3) no
S1 C6 C9 S3 -1.5(6) no
S4 C6 C9 S2 -2.2(6) no
S4 C6 C9 S3 176.9(3) no
O18 C7 C19 C3 178.8(4) no
C1 C7 C19 C3 -0.2(8) no
O17 C11 C13 O16 -60.7(6) no
